data_7109821
loop_
_publ_author_name
'Sandip V. Jadhav'
'Hosahudya N. Gopi'

_publ_section_title
;
 Remarkable thermoresponsive nanofibers from gamma-peptides
;
_journal_name_full Chem.Commun.
_journal_page_first 9179
_journal_paper_doi 10.1039/c3cc45383a
_journal_volume 49
_journal_year 2013
_chemical_formula_sum 'C19 H36 N2 O5'
_chemical_formula_weight 372.50
_chemical_name_common Boc-Aic-Aic-OEt
_chemical_name_systematic
; 
 ? 
;
_space_group_IT_number 2
_symmetry_cell_setting triclinic
_symmetry_space_group_name_Hall '-P 1'
_symmetry_space_group_name_H-M 'P -1'
_atom_sites_solution_hydrogens geom
_atom_sites_solution_primary direct
_atom_sites_solution_secondary difmap
_audit_creation_method SHELXL-97
_cell_angle_alpha 89.932(8)
_cell_angle_beta 89.996(10)
_cell_angle_gamma 82.953(10)
_cell_formula_units_Z 8
_cell_length_a 9.633(4)
_cell_length_b 11.242(5)
_cell_length_c 40.783(18)
_cell_measurement_temperature 100(2)
_cell_volume 4383(3)
_computing_cell_refinement SAINT
_computing_data_collection 'APEX2 Ver.2010.11-3'
_computing_data_reduction SAINT
_computing_structure_refinement 'SHELXL-97 (Sheldrick, 2008)'
_computing_structure_solution 'SHELXS-97 (Sheldrick, 2008)'
_diffrn_ambient_temperature 100(2)
_diffrn_measured_fraction_theta_full 0.952
_diffrn_measured_fraction_theta_max 0.952
_diffrn_radiation_monochromator graphite
_diffrn_radiation_source 'fine-focus sealed tube'
_diffrn_radiation_type MoK\a
_diffrn_radiation_wavelength 0.71073
_diffrn_reflns_av_R_equivalents 0.2147
_diffrn_reflns_av_sigmaI/netI 0.3701
_diffrn_reflns_limit_h_max 7
_diffrn_reflns_limit_h_min -12
_diffrn_reflns_limit_k_max 15
_diffrn_reflns_limit_k_min -14
_diffrn_reflns_limit_l_max 54
_diffrn_reflns_limit_l_min -53
_diffrn_reflns_number 55478
_diffrn_reflns_theta_full 28.44
_diffrn_reflns_theta_max 28.44
_diffrn_reflns_theta_min 1.00
_exptl_absorpt_coefficient_mu 0.081
_exptl_absorpt_correction_T_max 0.996
_exptl_absorpt_correction_T_min 0.990
_exptl_absorpt_correction_type multi-scan
_exptl_absorpt_process_details SADABS
_exptl_crystal_colour colorles
_exptl_crystal_density_diffrn 1.129
_exptl_crystal_density_method 'not measured'
_exptl_crystal_description rod
_exptl_crystal_F_000 1632
_exptl_crystal_size_max 0.3
_exptl_crystal_size_mid 0.1
_exptl_crystal_size_min 0.05
_refine_diff_density_max 0.361
_refine_diff_density_min -0.368
_refine_diff_density_rms 0.078
_refine_ls_extinction_coef 0.0045(8)
_refine_ls_extinction_expression Fc^*^=kFc[1+0.001xFc^2^\l^3^/sin(2\q)]^-1/4^
_refine_ls_extinction_method SHELXL
_refine_ls_goodness_of_fit_ref 0.795
_refine_ls_hydrogen_treatment constr
_refine_ls_matrix_type full
_refine_ls_number_parameters 970
_refine_ls_number_reflns 21030
_refine_ls_number_restraints 0
_refine_ls_restrained_S_all 0.795
_refine_ls_R_factor_all 0.2952
_refine_ls_R_factor_gt 0.0914
_refine_ls_shift/su_max 0.000
_refine_ls_shift/su_mean 0.000
_refine_ls_structure_factor_coef Fsqd
_refine_ls_weighting_details 'calc w=1/[\s^2^(Fo^2^)+(0.2000P)^2^+0.0000P] where P=(Fo^2^+2Fc^2^)/3'
_refine_ls_weighting_scheme calc
_refine_ls_wR_factor_gt 0.2195
_refine_ls_wR_factor_ref 0.3591
_reflns_number_gt 6500
_reflns_number_total 21030
_reflns_threshold_expression >2sigma(I)
_cod_data_source_file c3cc45383a.txt
_cod_data_source_block Boc-Aic-Aic-OEt
_cod_original_sg_symbol_H-M P-1
_cod_database_code 7109821

loop_
_symmetry_equiv_pos_as_xyz
'x, y, z'
'-x, -y, -z'

loop_
_atom_site_label
_atom_site_type_symbol
_atom_site_fract_x
_atom_site_fract_y
_atom_site_fract_z
_atom_site_U_iso_or_equiv
_atom_site_adp_type
_atom_site_occupancy
_atom_site_symmetry_multiplicity
_atom_site_calc_flag
_atom_site_refinement_flags
C1 C 0.1850(7) 0.7536(5) 0.47660(15) 0.0290(15) Uani 1 1 d .
C2 C 0.1347(9) 0.6361(6) 0.48750(17) 0.047(2) Uani 1 1 d .
H2A H 0.0589 0.6190 0.4737 0.070 Uiso 1 1 calc R
H2B H 0.1034 0.6432 0.5098 0.070 Uiso 1 1 calc R
H2C H 0.2103 0.5723 0.4858 0.070 Uiso 1 1 calc R
C3 C 0.3114(8) 0.7782(7) 0.49662(16) 0.047(2) Uani 1 1 d .
H3A H 0.3830 0.7111 0.4950 0.071 Uiso 1 1 calc R
H3B H 0.2846 0.7903 0.5192 0.071 Uiso 1 1 calc R
H3C H 0.3464 0.8488 0.4884 0.071 Uiso 1 1 calc R
C4 C 0.0682(8) 0.8574(6) 0.47774(17) 0.0412(18) Uani 1 1 d .
H4A H 0.1014 0.9281 0.4691 0.062 Uiso 1 1 calc R
H4B H 0.0387 0.8715 0.5000 0.062 Uiso 1 1 calc R
H4C H -0.0094 0.8381 0.4649 0.062 Uiso 1 1 calc R
C5 C 0.1615(7) 0.7195(5) 0.41722(13) 0.0204(13) Uani 1 1 d .
C6 C 0.1820(7) 0.7021(5) 0.35611(14) 0.0240(14) Uani 1 1 d .
C7 C 0.0563(7) 0.7961(5) 0.34872(15) 0.0285(15) Uani 1 1 d .
H7A H -0.0194 0.7844 0.3632 0.043 Uiso 1 1 calc R
H7B H 0.0272 0.7878 0.3264 0.043 Uiso 1 1 calc R
H7C H 0.0826 0.8749 0.3519 0.043 Uiso 1 1 calc R
C8 C 0.3032(7) 0.7161(5) 0.33235(14) 0.0255(14) Uani 1 1 d .
H8A H 0.3330 0.7939 0.3351 0.038 Uiso 1 1 calc R
H8B H 0.2722 0.7077 0.3102 0.038 Uiso 1 1 calc R
H8C H 0.3799 0.6555 0.3369 0.038 Uiso 1 1 calc R
C9 C 0.1429(7) 0.5732(5) 0.35489(13) 0.0219(13) Uani 1 1 d .
H9A H 0.2232 0.5187 0.3620 0.026 Uiso 1 1 calc R
H9B H 0.0681 0.5669 0.3705 0.026 Uiso 1 1 calc R
C10 C 0.0962(7) 0.5318(5) 0.32125(13) 0.0224(13) Uani 1 1 d .
H10A H 0.0228 0.5900 0.3125 0.027 Uiso 1 1 calc R
H10B H 0.1744 0.5253 0.3061 0.027 Uiso 1 1 calc R
C11 C 0.0426(6) 0.4107(5) 0.32489(13) 0.0203(13) Uani 1 1 d .
C12 C 0.1201(6) 0.1890(5) 0.33258(13) 0.0205(13) Uani 1 1 d .
C13 C 0.2537(7) 0.1099(5) 0.32257(14) 0.0254(14) Uani 1 1 d .
H13A H 0.2622 0.1097 0.2991 0.038 Uiso 1 1 calc R
H13B H 0.2498 0.0296 0.3302 0.038 Uiso 1 1 calc R
H13C H 0.3332 0.1407 0.3321 0.038 Uiso 1 1 calc R
C14 C -0.0038(6) 0.1470(5) 0.31398(14) 0.0252(14) Uani 1 1 d .
H14A H -0.0892 0.1931 0.3210 0.038 Uiso 1 1 calc R
H14B H -0.0081 0.0637 0.3185 0.038 Uiso 1 1 calc R
H14C H 0.0085 0.1578 0.2909 0.038 Uiso 1 1 calc R
C15 C 0.0953(7) 0.1844(5) 0.37002(13) 0.0225(13) Uani 1 1 d .
H15A H 0.0099 0.2359 0.3753 0.027 Uiso 1 1 calc R
H15B H 0.0815 0.1031 0.3760 0.027 Uiso 1 1 calc R
C16 C 0.2146(7) 0.2227(5) 0.39072(14) 0.0276(14) Uani 1 1 d .
H16A H 0.2964 0.1638 0.3883 0.033 Uiso 1 1 calc R
H16B H 0.2386 0.2986 0.3825 0.033 Uiso 1 1 calc R
C17 C 0.1787(8) 0.2358(5) 0.42628(15) 0.0291(15) Uani 1 1 d .
C18 C 0.2669(8) 0.2922(6) 0.47847(15) 0.0411(18) Uani 1 1 d .
H18A H 0.1708 0.3249 0.4828 0.049 Uiso 1 1 calc R
H18B H 0.3269 0.3495 0.4862 0.049 Uiso 1 1 calc R
C19 C 0.3004(8) 0.1765(6) 0.49706(16) 0.0416(18) Uani 1 1 d .
H19A H 0.2327 0.1235 0.4918 0.062 Uiso 1 1 calc R
H19B H 0.2977 0.1925 0.5202 0.062 Uiso 1 1 calc R
H19C H 0.3921 0.1396 0.4911 0.062 Uiso 1 1 calc R
C20 C 0.6615(7) 0.9871(5) 0.40441(14) 0.0258(14) Uani 1 1 d .
C21 C 0.5435(7) 1.0143(6) 0.42893(16) 0.0351(17) Uani 1 1 d .
H21A H 0.4704 0.9662 0.4241 0.053 Uiso 1 1 calc R
H21B H 0.5072 1.0976 0.4276 0.053 Uiso 1 1 calc R
H21C H 0.5782 0.9963 0.4507 0.053 Uiso 1 1 calc R
C22 C 0.7822(8) 1.0574(5) 0.41264(18) 0.0400(18) Uani 1 1 d .
H22A H 0.8129 1.0394 0.4347 0.060 Uiso 1 1 calc R
H22B H 0.7517 1.1416 0.4107 0.060 Uiso 1 1 calc R
H22C H 0.8582 1.0354 0.3978 0.060 Uiso 1 1 calc R
C23 C 0.6127(8) 1.0090(6) 0.36929(16) 0.0391(18) Uani 1 1 d .
H23A H 0.6892 0.9863 0.3546 0.059 Uiso 1 1 calc R
H23B H 0.5798 1.0924 0.3663 0.059 Uiso 1 1 calc R
H23C H 0.5382 0.9621 0.3647 0.059 Uiso 1 1 calc R
C24 C 0.6534(7) 0.7687(5) 0.40468(13) 0.0218(13) Uani 1 1 d .
C25 C 0.6973(7) 0.5430(5) 0.41069(13) 0.0211(13) Uani 1 1 d .
C26 C 0.5843(7) 0.5331(5) 0.43741(14) 0.0289(15) Uani 1 1 d .
H26A H 0.6238 0.5433 0.4587 0.043 Uiso 1 1 calc R
H26B H 0.5522 0.4556 0.4362 0.043 Uiso 1 1 calc R
H26C H 0.5069 0.5942 0.4339 0.043 Uiso 1 1 calc R
C27 C 0.8289(7) 0.4594(5) 0.41859(15) 0.0269(14) Uani 1 1 d .
H27A H 0.8943 0.4605 0.4009 0.040 Uiso 1 1 calc R
H27B H 0.8057 0.3794 0.4215 0.040 Uiso 1 1 calc R
H27C H 0.8699 0.4854 0.4384 0.040 Uiso 1 1 calc R
C28 C 0.6416(6) 0.5175(5) 0.37633(12) 0.0197(13) Uani 1 1 d .
H28A H 0.7066 0.5415 0.3602 0.024 Uiso 1 1 calc R
H28B H 0.5531 0.5674 0.3731 0.024 Uiso 1 1 calc R
C29 C 0.6193(6) 0.3859(5) 0.36952(14) 0.0229(13) Uani 1 1 d .
H29A H 0.7088 0.3360 0.3702 0.028 Uiso 1 1 calc R
H29B H 0.5606 0.3585 0.3866 0.028 Uiso 1 1 calc R
C30 C 0.5523(7) 0.3724(5) 0.33691(13) 0.0200(13) Uani 1 1 d .
C31 C 0.5914(6) 0.3723(5) 0.27535(13) 0.0211(13) Uani 1 1 d .
C32 C 0.4721(7) 0.4709(5) 0.26699(14) 0.0289(15) Uani 1 1 d .
H32A H 0.3946 0.4649 0.2814 0.043 Uiso 1 1 calc R
H32B H 0.4430 0.4616 0.2447 0.043 Uiso 1 1 calc R
H32C H 0.5040 0.5480 0.2696 0.043 Uiso 1 1 calc R
C33 C 0.7185(7) 0.3902(5) 0.25486(14) 0.0286(15) Uani 1 1 d .
H33A H 0.7463 0.4677 0.2594 0.043 Uiso 1 1 calc R
H33B H 0.6959 0.3852 0.2320 0.043 Uiso 1 1 calc R
H33C H 0.7939 0.3292 0.2602 0.043 Uiso 1 1 calc R
C34 C 0.5428(6) 0.2494(5) 0.26802(13) 0.0212(13) Uani 1 1 d .
H34A H 0.4536 0.2457 0.2788 0.025 Uiso 1 1 calc R
H34B H 0.5275 0.2436 0.2446 0.025 Uiso 1 1 calc R
C35 C 0.6437(7) 0.1414(5) 0.27880(15) 0.0288(15) Uani 1 1 d .
H35A H 0.7327 0.1437 0.2678 0.035 Uiso 1 1 calc R
H35B H 0.6596 0.1465 0.3022 0.035 Uiso 1 1 calc R
C36 C 0.5906(7) 0.0244(5) 0.27130(14) 0.0226(13) Uani 1 1 d .
C37 C 0.6274(8) -0.1861(5) 0.28036(16) 0.0336(16) Uani 1 1 d .
H37A H 0.6433 -0.2098 0.2577 0.040 Uiso 1 1 calc R
H37B H 0.5286 -0.1851 0.2851 0.040 Uiso 1 1 calc R
C38 C 0.7120(8) -0.2721(6) 0.30250(18) 0.047(2) Uani 1 1 d .
H38A H 0.8090 -0.2760 0.2967 0.070 Uiso 1 1 calc R
H38B H 0.6822 -0.3500 0.3003 0.070 Uiso 1 1 calc R
H38C H 0.6993 -0.2456 0.3248 0.070 Uiso 1 1 calc R
C39 C 0.6839(7) 1.2529(6) 0.02351(14) 0.0293(15) Uani 1 1 d .
C40 C 0.5677(8) 1.3580(6) 0.02196(16) 0.0393(18) Uani 1 1 d .
H40A H 0.4918 1.3419 0.0359 0.059 Uiso 1 1 calc R
H40B H 0.5350 1.3687 -0.0002 0.059 Uiso 1 1 calc R
H40C H 0.6033 1.4296 0.0293 0.059 Uiso 1 1 calc R
C41 C 0.8097(8) 1.2792(7) 0.00311(16) 0.048(2) Uani 1 1 d .
H41A H 0.8393 1.3536 0.0101 0.072 Uiso 1 1 calc R
H41B H 0.7839 1.2848 -0.0196 0.072 Uiso 1 1 calc R
H41C H 0.8849 1.2157 0.0060 0.072 Uiso 1 1 calc R
C42 C 0.6334(9) 1.1364(6) 0.01260(16) 0.0438(19) Uani 1 1 d .
H42A H 0.7067 1.0714 0.0157 0.066 Uiso 1 1 calc R
H42B H 0.6082 1.1419 -0.0102 0.066 Uiso 1 1 calc R
H42C H 0.5533 1.1222 0.0254 0.066 Uiso 1 1 calc R
C43 C 0.6625(7) 1.2191(5) 0.08296(15) 0.0257(14) Uani 1 1 d .
C44 C 0.6836(6) 1.2020(5) 0.14399(13) 0.0199(13) Uani 1 1 d .
C45 C 0.5573(7) 1.2957(5) 0.15112(15) 0.0291(15) Uani 1 1 d .
H45A H 0.5836 1.3746 0.1481 0.044 Uiso 1 1 calc R
H45B H 0.5272 1.2870 0.1733 0.044 Uiso 1 1 calc R
H45C H 0.4823 1.2841 0.1364 0.044 Uiso 1 1 calc R
C46 C 0.8017(7) 1.2175(5) 0.16766(14) 0.0259(14) Uani 1 1 d .
H46A H 0.8779 1.1555 0.1640 0.039 Uiso 1 1 calc R
H46B H 0.7689 1.2125 0.1898 0.039 Uiso 1 1 calc R
H46C H 0.8331 1.2944 0.1642 0.039 Uiso 1 1 calc R
C47 C 0.6430(7) 1.0738(5) 0.14520(13) 0.0226(13) Uani 1 1 d .
H47A H 0.5678 1.0685 0.1296 0.027 Uiso 1 1 calc R
H47B H 0.7226 1.0189 0.1379 0.027 Uiso 1 1 calc R
C48 C 0.5963(6) 1.0313(5) 0.17865(13) 0.0215(13) Uani 1 1 d .
H48A H 0.6748 1.0240 0.1937 0.026 Uiso 1 1 calc R
H48B H 0.5238 1.0900 0.1875 0.026 Uiso 1 1 calc R
C49 C 0.5408(6) 0.9111(5) 0.17542(13) 0.0201(13) Uani 1 1 d .
C50 C 0.6211(6) 0.6882(5) 0.16747(13) 0.0210(13) Uani 1 1 d .
C51 C 0.4963(7) 0.6476(5) 0.18573(14) 0.0270(14) Uani 1 1 d .
H51A H 0.5058 0.6616 0.2088 0.041 Uiso 1 1 calc R
H51B H 0.4935 0.5636 0.1820 0.041 Uiso 1 1 calc R
H51C H 0.4114 0.6921 0.1779 0.041 Uiso 1 1 calc R
C52 C 0.7551(7) 0.6100(5) 0.17775(14) 0.0244(14) Uani 1 1 d .
H52A H 0.8345 0.6418 0.1685 0.037 Uiso 1 1 calc R
H52B H 0.7526 0.5297 0.1700 0.037 Uiso 1 1 calc R
H52C H 0.7625 0.6094 0.2012 0.037 Uiso 1 1 calc R
C53 C 0.5961(7) 0.6843(5) 0.13020(13) 0.0228(13) Uani 1 1 d .
H53A H 0.5817 0.6033 0.1242 0.027 Uiso 1 1 calc R
H53B H 0.5109 0.7362 0.1251 0.027 Uiso 1 1 calc R
C54 C 0.7144(7) 0.7222(5) 0.10937(13) 0.0271(15) Uani 1 1 d .
H54A H 0.7391 0.7977 0.1176 0.032 Uiso 1 1 calc R
H54B H 0.7958 0.6628 0.1117 0.032 Uiso 1 1 calc R
C55 C 0.6789(8) 0.7362(5) 0.07393(14) 0.0265(15) Uani 1 1 d .
C56 C 0.7679(8) 0.7933(6) 0.02161(15) 0.0380(18) Uani 1 1 d .
H56A H 0.8293 0.8498 0.0140 0.046 Uiso 1 1 calc R
H56B H 0.6723 0.8272 0.0171 0.046 Uiso 1 1 calc R
C57 C 0.8004(8) 0.6768(6) 0.00321(15) 0.0404(18) Uani 1 1 d .
H57A H 0.8960 0.6447 0.0070 0.061 Uiso 1 1 calc R
H57B H 0.7857 0.6909 -0.0198 0.061 Uiso 1 1 calc R
H57C H 0.7399 0.6207 0.0108 0.061 Uiso 1 1 calc R
C58 C 0.1611(7) 1.4876(5) 0.09563(15) 0.0263(14) Uani 1 1 d .
C59 C 0.1134(8) 1.5096(6) 0.13064(15) 0.0387(18) Uani 1 1 d .
H59A H 0.0409 1.4609 0.1356 0.058 Uiso 1 1 calc R
H59B H 0.0781 1.5926 0.1334 0.058 Uiso 1 1 calc R
H59C H 0.1911 1.4891 0.1452 0.058 Uiso 1 1 calc R
C60 C 0.0433(7) 1.5154(5) 0.07095(15) 0.0343(16) Uani 1 1 d .
H60A H 0.0774 1.4942 0.0494 0.051 Uiso 1 1 calc R
H60B H 0.0102 1.5995 0.0716 0.051 Uiso 1 1 calc R
H60C H -0.0319 1.4702 0.0763 0.051 Uiso 1 1 calc R
C61 C 0.2828(8) 1.5575(5) 0.08745(18) 0.0411(18) Uani 1 1 d .
H61A H 0.3552 1.5404 0.1035 0.062 Uiso 1 1 calc R
H61B H 0.2508 1.6418 0.0875 0.062 Uiso 1 1 calc R
H61C H 0.3189 1.5342 0.0662 0.062 Uiso 1 1 calc R
C62 C 0.1546(7) 1.2676(5) 0.09520(13) 0.0223(13) Uani 1 1 d .
C63 C 0.1977(6) 1.0432(5) 0.08906(13) 0.0207(13) Uani 1 1 d .
C64 C 0.0847(7) 1.0336(5) 0.06294(14) 0.0273(15) Uani 1 1 d .
H64A H 0.0059 1.0926 0.0671 0.041 Uiso 1 1 calc R
H64B H 0.0554 0.9550 0.0637 0.041 Uiso 1 1 calc R
H64C H 0.1221 1.0471 0.0416 0.041 Uiso 1 1 calc R
C65 C 0.3290(7) 0.9585(5) 0.08129(14) 0.0275(15) Uani 1 1 d .
H65A H 0.3695 0.9830 0.0613 0.041 Uiso 1 1 calc R
H65B H 0.3053 0.8784 0.0789 0.041 Uiso 1 1 calc R
H65C H 0.3952 0.9604 0.0988 0.041 Uiso 1 1 calc R
C66 C 0.1413(6) 1.0172(5) 0.12391(13) 0.0194(13) Uani 1 1 d .
H66A H 0.2061 1.0412 0.1401 0.023 Uiso 1 1 calc R
H66B H 0.0526 1.0668 0.1271 0.023 Uiso 1 1 calc R
C67 C 0.1199(6) 0.8856(5) 0.13038(13) 0.0180(12) Uani 1 1 d .
H67A H 0.0609 0.8585 0.1134 0.022 Uiso 1 1 calc R
H67B H 0.2096 0.8359 0.1296 0.022 Uiso 1 1 calc R
C68 C 0.0524(7) 0.8720(5) 0.16376(13) 0.0194(13) Uani 1 1 d .
C69 C 0.0918(6) 0.8733(5) 0.22467(13) 0.0211(13) Uani 1 1 d .
C70 C 0.2201(7) 0.8909(5) 0.24501(14) 0.0285(15) Uani 1 1 d .
H70A H 0.2942 0.8283 0.2401 0.043 Uiso 1 1 calc R
H70B H 0.1972 0.8884 0.2679 0.043 Uiso 1 1 calc R
H70C H 0.2497 0.9672 0.2398 0.043 Uiso 1 1 calc R
C71 C -0.0285(7) 0.9712(5) 0.23294(14) 0.0277(15) Uani 1 1 d .
H71A H 0.0016 1.0486 0.2296 0.042 Uiso 1 1 calc R
H71B H -0.0555 0.9633 0.2554 0.042 Uiso 1 1 calc R
H71C H -0.1069 0.9629 0.2190 0.042 Uiso 1 1 calc R
C72 C 0.0422(7) 0.7498(5) 0.23203(14) 0.0249(14) Uani 1 1 d .
H72A H 0.0264 0.7439 0.2554 0.030 Uiso 1 1 calc R
H72B H -0.0466 0.7462 0.2211 0.030 Uiso 1 1 calc R
C73 C 0.1440(7) 0.6419(5) 0.22131(15) 0.0286(15) Uani 1 1 d .
H73A H 0.1603 0.6473 0.1979 0.034 Uiso 1 1 calc R
H73B H 0.2327 0.6443 0.2324 0.034 Uiso 1 1 calc R
C74 C 0.0907(7) 0.5238(5) 0.22876(14) 0.0229(13) Uani 1 1 d .
C75 C 0.1273(8) 0.3146(5) 0.21994(16) 0.0356(17) Uani 1 1 d .
H75A H 0.0285 0.3154 0.2152 0.043 Uiso 1 1 calc R
H75B H 0.1433 0.2911 0.2426 0.043 Uiso 1 1 calc R
C76 C 0.2127(9) 0.2285(6) 0.19777(18) 0.049(2) Uani 1 1 d .
H76A H 0.1974 0.2534 0.1754 0.074 Uiso 1 1 calc R
H76B H 0.1855 0.1498 0.2006 0.074 Uiso 1 1 calc R
H76C H 0.3100 0.2270 0.2031 0.074 Uiso 1 1 calc R
N1 N 0.2368(5) 0.7232(4) 0.38942(11) 0.0237(11) Uani 1 1 d .
H1 H 0.3217 0.7387 0.3911 0.028 Uiso 1 1 calc R
N2 N 0.1396(5) 0.3140(4) 0.32293(11) 0.0219(11) Uani 1 1 d .
H2 H 0.2204 0.3253 0.3154 0.026 Uiso 1 1 calc R
N3 N 0.7385(5) 0.6665(4) 0.41116(11) 0.0221(11) Uani 1 1 d .
H3 H 0.8241 0.6734 0.4160 0.026 Uiso 1 1 calc R
N4 N 0.6340(5) 0.3811(4) 0.31012(10) 0.0217(11) Uani 1 1 d .
H4 H 0.7192 0.3929 0.3137 0.026 Uiso 1 1 calc R
N5 N 0.7383(5) 1.2231(4) 0.11039(11) 0.0240(11) Uani 1 1 d .
H5 H 0.8231 1.2387 0.1086 0.029 Uiso 1 1 calc R
N6 N 0.6405(5) 0.8136(4) 0.17729(10) 0.0181(10) Uani 1 1 d .
H6 H 0.7213 0.8252 0.1848 0.022 Uiso 1 1 calc R
N7 N 0.2382(5) 1.1665(4) 0.08900(11) 0.0214(11) Uani 1 1 d .
H7 H 0.3240 1.1734 0.0845 0.026 Uiso 1 1 calc R
N8 N 0.1330(5) 0.8820(4) 0.18985(11) 0.0227(11) Uani 1 1 d .
H8 H 0.2177 0.8948 0.1861 0.027 Uiso 1 1 calc R
O1 O 0.2443(5) 0.7406(4) 0.44323(9) 0.0287(10) Uani 1 1 d .
O2 O 0.0414(5) 0.6984(4) 0.41934(10) 0.0281(10) Uani 1 1 d .
O3 O -0.0824(5) 0.4044(3) 0.33097(10) 0.0271(10) Uani 1 1 d .
O4 O 0.0708(5) 0.2173(4) 0.43939(11) 0.0416(12) Uani 1 1 d .
O5 O 0.2860(5) 0.2763(4) 0.44306(10) 0.0322(11) Uani 1 1 d .
O6 O 0.7279(4) 0.8624(3) 0.40857(10) 0.0250(10) Uani 1 1 d .
O7 O 0.5310(5) 0.7763(3) 0.39618(10) 0.0289(10) Uani 1 1 d .
O8 O 0.4271(5) 0.3560(4) 0.33449(9) 0.0270(10) Uani 1 1 d .
O9 O 0.4925(5) 0.0118(4) 0.25388(11) 0.0364(11) Uani 1 1 d .
O10 O 0.6694(5) -0.0684(3) 0.28570(10) 0.0310(11) Uani 1 1 d .
O11 O 0.7446(5) 1.2410(4) 0.05662(9) 0.0282(10) Uani 1 1 d .
O12 O 0.5417(4) 1.1971(4) 0.08056(9) 0.0256(10) Uani 1 1 d .
O13 O 0.4175(4) 0.9043(3) 0.16908(10) 0.0258(10) Uani 1 1 d .
O14 O 0.5702(5) 0.7182(4) 0.06083(11) 0.0410(12) Uani 1 1 d .
O15 O 0.7858(5) 0.7756(4) 0.05684(10) 0.0320(11) Uani 1 1 d .
O16 O 0.2286(4) 1.3629(3) 0.09145(10) 0.0251(10) Uani 1 1 d .
O17 O 0.0323(5) 1.2763(3) 0.10387(10) 0.0282(10) Uani 1 1 d .
O18 O -0.0726(4) 0.8549(3) 0.16567(9) 0.0249(10) Uani 1 1 d .
O19 O -0.0070(5) 0.5124(4) 0.24608(11) 0.0377(12) Uani 1 1 d .
O20 O 0.1697(5) 0.4327(3) 0.21430(10) 0.0290(10) Uani 1 1 d .

loop_
_atom_site_aniso_label
_atom_site_aniso_U_11
_atom_site_aniso_U_22
_atom_site_aniso_U_33
_atom_site_aniso_U_23
_atom_site_aniso_U_13
_atom_site_aniso_U_12
C1 0.026(4) 0.033(3) 0.027(3) -0.010(3) 0.001(3) 0.000(3)
C2 0.056(6) 0.051(5) 0.034(4) 0.009(3) -0.005(4) -0.011(4)
C3 0.053(6) 0.066(5) 0.024(4) -0.020(3) -0.007(3) -0.009(4)
C4 0.041(5) 0.041(4) 0.039(4) -0.014(3) 0.003(3) 0.002(3)
C5 0.014(4) 0.022(3) 0.024(3) -0.001(2) -0.002(3) 0.005(3)
C6 0.024(4) 0.020(3) 0.028(3) -0.007(2) -0.002(3) -0.001(3)
C7 0.026(4) 0.022(3) 0.037(4) -0.002(3) -0.002(3) 0.000(3)
C8 0.022(4) 0.028(3) 0.028(3) 0.004(2) -0.001(3) -0.006(3)
C9 0.025(4) 0.016(3) 0.023(3) -0.002(2) -0.001(3) 0.002(2)
C10 0.024(4) 0.018(3) 0.025(3) -0.006(2) -0.002(3) -0.002(3)
C11 0.013(4) 0.025(3) 0.021(3) -0.002(2) -0.003(2) 0.004(3)
C12 0.017(4) 0.019(3) 0.025(3) -0.004(2) 0.000(2) -0.001(2)
C13 0.029(4) 0.015(3) 0.031(3) -0.009(2) 0.002(3) 0.001(3)
C14 0.016(4) 0.029(3) 0.030(3) -0.004(3) -0.005(3) -0.002(3)
C15 0.021(4) 0.024(3) 0.021(3) 0.002(2) 0.004(3) -0.001(3)
C16 0.023(4) 0.032(3) 0.029(3) 0.003(3) -0.004(3) -0.005(3)
C17 0.028(4) 0.022(3) 0.034(4) 0.004(3) -0.010(3) 0.007(3)
C18 0.039(5) 0.053(5) 0.029(4) -0.017(3) -0.007(3) 0.002(4)
C19 0.038(5) 0.054(5) 0.031(4) 0.003(3) 0.001(3) 0.003(4)
C20 0.028(4) 0.018(3) 0.031(3) 0.001(2) 0.000(3) 0.002(3)
C21 0.035(5) 0.027(3) 0.041(4) -0.001(3) 0.000(3) 0.006(3)
C22 0.038(5) 0.022(3) 0.062(5) 0.000(3) -0.006(4) -0.010(3)
C23 0.046(5) 0.029(4) 0.040(4) 0.005(3) 0.002(3) 0.002(3)
C24 0.026(4) 0.025(3) 0.013(3) -0.002(2) -0.002(3) 0.001(3)
C25 0.025(4) 0.018(3) 0.021(3) -0.002(2) 0.001(2) -0.007(3)
C26 0.031(4) 0.033(3) 0.025(3) -0.004(3) 0.001(3) -0.010(3)
C27 0.029(4) 0.020(3) 0.031(3) 0.001(2) -0.003(3) 0.001(3)
C28 0.018(4) 0.024(3) 0.017(3) 0.000(2) -0.002(2) 0.000(2)
C29 0.016(4) 0.025(3) 0.028(3) -0.007(2) 0.000(3) -0.002(3)
C30 0.021(4) 0.015(3) 0.025(3) -0.001(2) 0.000(3) -0.003(2)
C31 0.018(4) 0.021(3) 0.024(3) -0.002(2) 0.006(3) -0.001(2)
C32 0.033(4) 0.027(3) 0.025(3) -0.002(2) 0.003(3) 0.005(3)
C33 0.030(4) 0.031(3) 0.024(3) -0.004(3) 0.006(3) -0.001(3)
C34 0.019(4) 0.023(3) 0.022(3) -0.002(2) 0.002(2) -0.001(3)
C35 0.025(4) 0.029(3) 0.034(3) -0.002(3) -0.006(3) -0.005(3)
C36 0.022(4) 0.018(3) 0.029(3) -0.002(2) 0.002(3) -0.005(3)
C37 0.036(5) 0.024(3) 0.042(4) 0.000(3) -0.002(3) -0.009(3)
C38 0.053(6) 0.025(4) 0.064(5) 0.006(3) -0.019(4) -0.011(3)
C39 0.025(4) 0.041(4) 0.023(3) 0.007(3) -0.001(3) -0.006(3)
C40 0.038(5) 0.042(4) 0.035(4) 0.010(3) -0.005(3) 0.004(3)
C41 0.042(5) 0.065(5) 0.035(4) 0.015(3) 0.011(3) -0.002(4)
C42 0.055(6) 0.043(4) 0.034(4) -0.005(3) 0.001(3) -0.004(4)
C43 0.025(4) 0.021(3) 0.031(3) 0.005(2) -0.001(3) -0.004(3)
C44 0.021(4) 0.019(3) 0.019(3) 0.000(2) 0.003(2) 0.001(2)
C45 0.024(4) 0.025(3) 0.039(4) -0.004(3) 0.003(3) -0.002(3)
C46 0.023(4) 0.032(3) 0.023(3) -0.002(2) 0.000(3) -0.005(3)
C47 0.021(4) 0.025(3) 0.022(3) -0.001(2) 0.001(2) -0.003(3)
C48 0.018(4) 0.022(3) 0.024(3) 0.002(2) 0.003(3) 0.003(2)
C49 0.016(4) 0.027(3) 0.016(3) 0.003(2) 0.002(2) 0.000(3)
C50 0.020(4) 0.017(3) 0.026(3) -0.003(2) 0.000(3) -0.006(2)
C51 0.022(4) 0.029(3) 0.031(3) 0.000(3) 0.006(3) -0.008(3)
C52 0.032(4) 0.014(3) 0.028(3) 0.000(2) -0.001(3) -0.004(3)
C53 0.024(4) 0.017(3) 0.028(3) -0.002(2) 0.000(3) -0.001(2)
C54 0.029(4) 0.029(3) 0.024(3) -0.003(2) 0.004(3) -0.005(3)
C55 0.033(5) 0.021(3) 0.025(3) -0.005(2) 0.005(3) 0.002(3)
C56 0.041(5) 0.042(4) 0.029(4) 0.013(3) 0.002(3) 0.004(3)
C57 0.040(5) 0.055(5) 0.026(4) -0.004(3) 0.004(3) -0.003(4)
C58 0.023(4) 0.019(3) 0.035(4) -0.002(2) -0.004(3) 0.003(3)
C59 0.051(6) 0.030(4) 0.034(4) -0.008(3) 0.003(3) -0.003(3)
C60 0.039(5) 0.027(3) 0.035(4) 0.002(3) -0.004(3) 0.005(3)
C61 0.040(5) 0.024(3) 0.059(5) 0.002(3) 0.006(4) -0.002(3)
C62 0.018(4) 0.023(3) 0.024(3) 0.005(2) -0.003(3) 0.002(3)
C63 0.020(4) 0.019(3) 0.024(3) -0.001(2) -0.001(2) -0.006(2)
C64 0.027(4) 0.029(3) 0.027(3) 0.008(3) 0.001(3) -0.008(3)
C65 0.036(4) 0.020(3) 0.025(3) 0.001(2) 0.010(3) 0.005(3)
C66 0.022(4) 0.019(3) 0.017(3) -0.001(2) -0.001(2) -0.001(2)
C67 0.017(4) 0.018(3) 0.019(3) -0.003(2) 0.003(2) -0.003(2)
C68 0.018(4) 0.017(3) 0.021(3) -0.002(2) -0.002(3) 0.003(2)
C69 0.018(4) 0.024(3) 0.022(3) -0.002(2) 0.000(2) -0.004(3)
C70 0.033(4) 0.029(3) 0.024(3) -0.003(3) -0.002(3) -0.008(3)
C71 0.024(4) 0.031(3) 0.026(3) 0.000(3) -0.002(3) 0.004(3)
C72 0.023(4) 0.028(3) 0.023(3) 0.003(2) 0.004(3) 0.003(3)
C73 0.025(4) 0.025(3) 0.036(4) 0.002(3) 0.011(3) -0.004(3)
C74 0.015(4) 0.028(3) 0.025(3) 0.001(2) -0.002(3) -0.001(3)
C75 0.039(5) 0.023(3) 0.046(4) -0.005(3) 0.005(3) -0.007(3)
C76 0.064(6) 0.029(4) 0.057(5) -0.001(3) 0.018(4) -0.016(4)
N1 0.017(3) 0.025(3) 0.030(3) -0.008(2) 0.003(2) -0.008(2)
N2 0.013(3) 0.022(3) 0.030(3) 0.002(2) 0.000(2) -0.001(2)
N3 0.019(3) 0.020(2) 0.027(3) -0.001(2) -0.004(2) -0.003(2)
N4 0.015(3) 0.032(3) 0.018(2) -0.003(2) -0.003(2) -0.003(2)
N5 0.017(3) 0.029(3) 0.027(3) 0.001(2) 0.005(2) -0.005(2)
N6 0.012(3) 0.022(2) 0.021(2) -0.0020(19) -0.0043(19) -0.001(2)
N7 0.012(3) 0.023(3) 0.030(3) -0.001(2) 0.004(2) -0.004(2)
N8 0.020(3) 0.028(3) 0.021(3) 0.001(2) 0.000(2) -0.004(2)
O1 0.022(3) 0.039(2) 0.025(2) -0.0071(18) 0.0005(19) -0.005(2)
O2 0.016(3) 0.037(2) 0.031(2) -0.0053(18) 0.0004(19) -0.004(2)
O3 0.017(3) 0.030(2) 0.034(2) -0.0042(18) -0.0005(19) 0.0012(19)
O4 0.030(3) 0.062(3) 0.031(3) 0.003(2) 0.008(2) 0.000(3)
O5 0.029(3) 0.035(2) 0.033(2) -0.0029(19) -0.006(2) -0.007(2)
O6 0.020(3) 0.016(2) 0.040(2) -0.0046(17) -0.0042(19) -0.0033(17)
O7 0.019(3) 0.027(2) 0.040(3) -0.0029(18) -0.004(2) 0.0006(19)
O8 0.018(3) 0.036(2) 0.028(2) -0.0038(18) 0.0025(18) -0.007(2)
O9 0.034(3) 0.031(2) 0.045(3) 0.001(2) -0.015(2) -0.010(2)
O10 0.033(3) 0.020(2) 0.041(3) 0.0006(18) -0.008(2) -0.0037(19)
O11 0.021(3) 0.037(2) 0.027(2) 0.0069(18) 0.0012(19) -0.0063(19)
O12 0.015(3) 0.036(2) 0.026(2) 0.0029(17) 0.0002(18) -0.0028(19)
O13 0.010(3) 0.031(2) 0.036(2) 0.0063(18) -0.0010(19) 0.0001(18)
O14 0.031(3) 0.058(3) 0.033(3) 0.000(2) 0.000(2) -0.006(2)
O15 0.030(3) 0.034(2) 0.032(2) 0.0014(19) 0.010(2) -0.002(2)
O16 0.020(3) 0.0126(19) 0.043(3) 0.0003(17) 0.0018(19) -0.0024(17)
O17 0.019(3) 0.024(2) 0.042(3) 0.0022(18) 0.004(2) -0.0016(19)
O18 0.018(3) 0.031(2) 0.026(2) 0.0026(17) -0.0027(18) -0.0042(19)
O19 0.036(3) 0.034(3) 0.044(3) -0.002(2) 0.016(2) -0.008(2)
O20 0.028(3) 0.023(2) 0.037(2) -0.0004(18) 0.008(2) -0.0073(19)

loop_
_atom_type_symbol
_atom_type_description
_atom_type_scat_dispersion_real
_atom_type_scat_dispersion_imag
_atom_type_scat_source
C C 0.0033 0.0016 'International Tables Vol C Tables 4.2.6.8 and 6.1.1.4'
H H 0.0000 0.0000 'International Tables Vol C Tables 4.2.6.8 and 6.1.1.4'
N N 0.0061 0.0033 'International Tables Vol C Tables 4.2.6.8 and 6.1.1.4'
O O 0.0106 0.0060 'International Tables Vol C Tables 4.2.6.8 and 6.1.1.4'

loop_
_geom_angle_atom_site_label_1
_geom_angle_atom_site_label_2
_geom_angle_atom_site_label_3
_geom_angle
O1 C1 C3 101.8(5)
O1 C1 C4 110.2(5)
C3 C1 C4 112.2(6)
O1 C1 C2 110.0(5)
C3 C1 C2 110.4(6)
C4 C1 C2 111.8(6)
C1 C2 H2A 109.5
C1 C2 H2B 109.5
H2A C2 H2B 109.5
C1 C2 H2C 109.5
H2A C2 H2C 109.5
H2B C2 H2C 109.5
C1 C3 H3A 109.5
C1 C3 H3B 109.5
H3A C3 H3B 109.5
C1 C3 H3C 109.5
H3A C3 H3C 109.5
H3B C3 H3C 109.5
C1 C4 H4A 109.5
C1 C4 H4B 109.5
H4A C4 H4B 109.5
C1 C4 H4C 109.5
H4A C4 H4C 109.5
H4B C4 H4C 109.5
O2 C5 N1 126.5(5)
O2 C5 O1 124.8(5)
N1 C5 O1 108.6(5)
N1 C6 C7 109.5(5)
N1 C6 C8 105.7(5)
C7 C6 C8 110.5(5)
N1 C6 C9 108.2(4)
C7 C6 C9 112.2(5)
C8 C6 C9 110.5(5)
C6 C7 H7A 109.5
C6 C7 H7B 109.5
H7A C7 H7B 109.5
C6 C7 H7C 109.5
H7A C7 H7C 109.5
H7B C7 H7C 109.5
C6 C8 H8A 109.5
C6 C8 H8B 109.5
H8A C8 H8B 109.5
C6 C8 H8C 109.5
H8A C8 H8C 109.5
H8B C8 H8C 109.5
C10 C9 C6 115.4(4)
C10 C9 H9A 108.4
C6 C9 H9A 108.4
C10 C9 H9B 108.4
C6 C9 H9B 108.4
H9A C9 H9B 107.5
C11 C10 C9 109.2(4)
C11 C10 H10A 109.8
C9 C10 H10A 109.8
C11 C10 H10B 109.8
C9 C10 H10B 109.8
H10A C10 H10B 108.3
O3 C11 N2 123.3(5)
O3 C11 C10 120.6(5)
N2 C11 C10 116.0(5)
N2 C12 C13 106.4(5)
N2 C12 C14 110.6(5)
C13 C12 C14 108.6(5)
N2 C12 C15 109.2(4)
C13 C12 C15 111.5(5)
C14 C12 C15 110.3(5)
C12 C13 H13A 109.5
C12 C13 H13B 109.5
H13A C13 H13B 109.5
C12 C13 H13C 109.5
H13A C13 H13C 109.5
H13B C13 H13C 109.5
C12 C14 H14A 109.5
C12 C14 H14B 109.5
H14A C14 H14B 109.5
C12 C14 H14C 109.5
H14A C14 H14C 109.5
H14B C14 H14C 109.5
C16 C15 C12 114.2(5)
C16 C15 H15A 108.7
C12 C15 H15A 108.7
C16 C15 H15B 108.7
C12 C15 H15B 108.7
H15A C15 H15B 107.6
C17 C16 C15 113.0(5)
C17 C16 H16A 109.0
C15 C16 H16A 109.0
C17 C16 H16B 109.0
C15 C16 H16B 109.0
H16A C16 H16B 107.8
O4 C17 O5 122.6(6)
O4 C17 C16 127.3(6)
O5 C17 C16 110.1(6)
O5 C18 C19 112.3(5)
O5 C18 H18A 109.1
C19 C18 H18A 109.1
O5 C18 H18B 109.1
C19 C18 H18B 109.1
H18A C18 H18B 107.9
C18 C19 H19A 109.5
C18 C19 H19B 109.5
H19A C19 H19B 109.5
C18 C19 H19C 109.5
H19A C19 H19C 109.5
H19B C19 H19C 109.5
O6 C20 C21 110.0(4)
O6 C20 C23 110.5(5)
C21 C20 C23 112.3(6)
O6 C20 C22 101.4(5)
C21 C20 C22 110.6(6)
C23 C20 C22 111.5(5)
C20 C21 H21A 109.5
C20 C21 H21B 109.5
H21A C21 H21B 109.5
C20 C21 H21C 109.5
H21A C21 H21C 109.5
H21B C21 H21C 109.5
C20 C22 H22A 109.5
C20 C22 H22B 109.5
H22A C22 H22B 109.5
C20 C22 H22C 109.5
H22A C22 H22C 109.5
H22B C22 H22C 109.5
C20 C23 H23A 109.5
C20 C23 H23B 109.5
H23A C23 H23B 109.5
C20 C23 H23C 109.5
H23A C23 H23C 109.5
H23B C23 H23C 109.5
O7 C24 N3 126.4(6)
O7 C24 O6 125.3(5)
N3 C24 O6 108.3(5)
N3 C25 C27 106.0(5)
N3 C25 C28 109.0(4)
C27 C25 C28 111.2(5)
N3 C25 C26 109.0(4)
C27 C25 C26 110.3(5)
C28 C25 C26 111.2(5)
C25 C26 H26A 109.5
C25 C26 H26B 109.5
H26A C26 H26B 109.5
C25 C26 H26C 109.5
H26A C26 H26C 109.5
H26B C26 H26C 109.5
C25 C27 H27A 109.5
C25 C27 H27B 109.5
H27A C27 H27B 109.5
C25 C27 H27C 109.5
H27A C27 H27C 109.5
H27B C27 H27C 109.5
C25 C28 C29 115.8(4)
C25 C28 H28A 108.3
C29 C28 H28A 108.3
C25 C28 H28B 108.3
C29 C28 H28B 108.3
H28A C28 H28B 107.4
C30 C29 C28 111.8(4)
C30 C29 H29A 109.3
C28 C29 H29A 109.3
C30 C29 H29B 109.3
C28 C29 H29B 109.3
H29A C29 H29B 107.9
O8 C30 N4 121.8(5)
O8 C30 C29 121.6(5)
N4 C30 C29 116.6(5)
N4 C31 C33 106.4(5)
N4 C31 C32 110.6(4)
C33 C31 C32 109.1(5)
N4 C31 C34 111.3(4)
C33 C31 C34 110.6(5)
C32 C31 C34 108.8(5)
C31 C32 H32A 109.5
C31 C32 H32B 109.5
H32A C32 H32B 109.5
C31 C32 H32C 109.5
H32A C32 H32C 109.5
H32B C32 H32C 109.5
C31 C33 H33A 109.5
C31 C33 H33B 109.5
H33A C33 H33B 109.5
C31 C33 H33C 109.5
H33A C33 H33C 109.5
H33B C33 H33C 109.5
C35 C34 C31 115.1(5)
C35 C34 H34A 108.5
C31 C34 H34A 108.5
C35 C34 H34B 108.5
C31 C34 H34B 108.5
H34A C34 H34B 107.5
C36 C35 C34 112.7(5)
C36 C35 H35A 109.0
C34 C35 H35A 109.0
C36 C35 H35B 109.0
C34 C35 H35B 109.0
H35A C35 H35B 107.8
O9 C36 O10 122.8(5)
O9 C36 C35 125.5(5)
O10 C36 C35 111.7(5)
O10 C37 C38 108.0(5)
O10 C37 H37A 110.1
C38 C37 H37A 110.1
O10 C37 H37B 110.1
C38 C37 H37B 110.1
H37A C37 H37B 108.4
C37 C38 H38A 109.5
C37 C38 H38B 109.5
H38A C38 H38B 109.5
C37 C38 H38C 109.5
H38A C38 H38C 109.5
H38B C38 H38C 109.5
O11 C39 C42 110.9(5)
O11 C39 C40 110.7(5)
C42 C39 C40 111.9(6)
O11 C39 C41 101.6(5)
C42 C39 C41 110.6(6)
C40 C39 C41 110.6(5)
C39 C40 H40A 109.5
C39 C40 H40B 109.5
H40A C40 H40B 109.5
C39 C40 H40C 109.5
H40A C40 H40C 109.5
H40B C40 H40C 109.5
C39 C41 H41A 109.5
C39 C41 H41B 109.5
H41A C41 H41B 109.5
C39 C41 H41C 109.5
H41A C41 H41C 109.5
H41B C41 H41C 109.5
C39 C42 H42A 109.5
C39 C42 H42B 109.5
H42A C42 H42B 109.5
C39 C42 H42C 109.5
H42A C42 H42C 109.5
H42B C42 H42C 109.5
O12 C43 N5 127.6(5)
O12 C43 O11 123.8(6)
N5 C43 O11 108.6(5)
N5 C44 C46 106.3(5)
N5 C44 C45 109.2(4)
C46 C44 C45 110.0(5)
N5 C44 C47 108.2(4)
C46 C44 C47 111.6(5)
C45 C44 C47 111.5(5)
C44 C45 H45A 109.5
C44 C45 H45B 109.5
H45A C45 H45B 109.5
C44 C45 H45C 109.5
H45A C45 H45C 109.5
H45B C45 H45C 109.5
C44 C46 H46A 109.5
C44 C46 H46B 109.5
H46A C46 H46B 109.5
C44 C46 H46C 109.5
H46A C46 H46C 109.5
H46B C46 H46C 109.5
C48 C47 C44 115.9(4)
C48 C47 H47A 108.3
C44 C47 H47A 108.3
C48 C47 H47B 108.3
C44 C47 H47B 108.3
H47A C47 H47B 107.4
C49 C48 C47 110.4(4)
C49 C48 H48A 109.6
C47 C48 H48A 109.6
C49 C48 H48B 109.6
C47 C48 H48B 109.6
H48A C48 H48B 108.1
O13 C49 N6 123.5(5)
O13 C49 C48 121.5(5)
N6 C49 C48 114.8(5)
N6 C50 C52 105.9(5)
N6 C50 C51 110.1(4)
C52 C50 C51 109.5(5)
N6 C50 C53 109.3(4)
C52 C50 C53 112.2(5)
C51 C50 C53 109.9(5)
C50 C51 H51A 109.5
C50 C51 H51B 109.5
H51A C51 H51B 109.5
C50 C51 H51C 109.5
H51A C51 H51C 109.5
H51B C51 H51C 109.5
C50 C52 H52A 109.5
C50 C52 H52B 109.5
H52A C52 H52B 109.5
C50 C52 H52C 109.5
H52A C52 H52C 109.5
H52B C52 H52C 109.5
C54 C53 C50 114.6(5)
C54 C53 H53A 108.6
C50 C53 H53A 108.6
C54 C53 H53B 108.6
C50 C53 H53B 108.6
H53A C53 H53B 107.6
C55 C54 C53 113.6(6)
C55 C54 H54A 108.8
C53 C54 H54A 108.8
C55 C54 H54B 108.8
C53 C54 H54B 108.8
H54A C54 H54B 107.7
O14 C55 O15 122.1(6)
O14 C55 C54 126.9(6)
O15 C55 C54 111.0(6)
O15 C56 C57 111.3(5)
O15 C56 H56A 109.4
C57 C56 H56A 109.4
O15 C56 H56B 109.4
C57 C56 H56B 109.4
H56A C56 H56B 108.0
C56 C57 H57A 109.5
C56 C57 H57B 109.5
H57A C57 H57B 109.5
C56 C57 H57C 109.5
H57A C57 H57C 109.5
H57B C57 H57C 109.5
O16 C58 C59 110.7(5)
O16 C58 C60 110.3(5)
C59 C58 C60 112.9(6)
O16 C58 C61 100.7(5)
C59 C58 C61 111.1(5)
C60 C58 C61 110.6(5)
C58 C59 H59A 109.5
C58 C59 H59B 109.5
H59A C59 H59B 109.5
C58 C59 H59C 109.5
H59A C59 H59C 109.5
H59B C59 H59C 109.5
C58 C60 H60A 109.5
C58 C60 H60B 109.5
H60A C60 H60B 109.5
C58 C60 H60C 109.5
H60A C60 H60C 109.5
H60B C60 H60C 109.5
C58 C61 H61A 109.5
C58 C61 H61B 109.5
H61A C61 H61B 109.5
C58 C61 H61C 109.5
H61A C61 H61C 109.5
H61B C61 H61C 109.5
O17 C62 N7 126.7(5)
O17 C62 O16 124.0(5)
N7 C62 O16 109.2(5)
N7 C63 C65 106.9(5)
N7 C63 C64 109.6(4)
C65 C63 C64 110.7(5)
N7 C63 C66 108.2(4)
C65 C63 C66 110.8(4)
C64 C63 C66 110.6(5)
C63 C64 H64A 109.5
C63 C64 H64B 109.5
H64A C64 H64B 109.5
C63 C64 H64C 109.5
H64A C64 H64C 109.5
H64B C64 H64C 109.5
C63 C65 H65A 109.5
C63 C65 H65B 109.5
H65A C65 H65B 109.5
C63 C65 H65C 109.5
H65A C65 H65C 109.5
H65B C65 H65C 109.5
C67 C66 C63 115.1(4)
C67 C66 H66A 108.5
C63 C66 H66A 108.5
C67 C66 H66B 108.5
C63 C66 H66B 108.5
H66A C66 H66B 107.5
C68 C67 C66 110.9(4)
C68 C67 H67A 109.5
C66 C67 H67A 109.5
C68 C67 H67B 109.5
C66 C67 H67B 109.5
H67A C67 H67B 108.0
O18 C68 N8 123.3(5)
O18 C68 C67 120.3(5)
N8 C68 C67 116.4(5)
N8 C69 C70 106.6(5)
N8 C69 C71 110.4(4)
C70 C69 C71 109.9(5)
N8 C69 C72 111.0(4)
C70 C69 C72 110.9(5)
C71 C69 C72 108.1(5)
C69 C70 H70A 109.5
C69 C70 H70B 109.5
H70A C70 H70B 109.5
C69 C70 H70C 109.5
H70A C70 H70C 109.5
H70B C70 H70C 109.5
C69 C71 H71A 109.5
C69 C71 H71B 109.5
H71A C71 H71B 109.5
C69 C71 H71C 109.5
H71A C71 H71C 109.5
H71B C71 H71C 109.5
C73 C72 C69 114.6(5)
C73 C72 H72A 108.6
C69 C72 H72A 108.6
C73 C72 H72B 108.6
C69 C72 H72B 108.6
H72A C72 H72B 107.6
C74 C73 C72 112.7(5)
C74 C73 H73A 109.0
C72 C73 H73A 109.0
C74 C73 H73B 109.0
C72 C73 H73B 109.0
H73A C73 H73B 107.8
O19 C74 O20 124.1(5)
O19 C74 C73 124.7(5)
O20 C74 C73 111.2(5)
O20 C75 C76 107.6(5)
O20 C75 H75A 110.2
C76 C75 H75A 110.2
O20 C75 H75B 110.2
C76 C75 H75B 110.2
H75A C75 H75B 108.5
C75 C76 H76A 109.5
C75 C76 H76B 109.5
H76A C76 H76B 109.5
C75 C76 H76C 109.5
H76A C76 H76C 109.5
H76B C76 H76C 109.5
C5 N1 C6 124.1(5)
C5 N1 H1 118.0
C6 N1 H1 118.0
C11 N2 C12 126.1(5)
C11 N2 H2 117.0
C12 N2 H2 117.0
C24 N3 C25 125.8(5)
C24 N3 H3 117.1
C25 N3 H3 117.1
C30 N4 C31 126.7(5)
C30 N4 H4 116.7
C31 N4 H4 116.7
C43 N5 C44 123.7(5)
C43 N5 H5 118.1
C44 N5 H5 118.1
C49 N6 C50 125.6(5)
C49 N6 H6 117.2
C50 N6 H6 117.2
C62 N7 C63 126.5(5)
C62 N7 H7 116.7
C63 N7 H7 116.7
C68 N8 C69 126.7(5)
C68 N8 H8 116.6
C69 N8 H8 116.6
C5 O1 C1 120.4(5)
C17 O5 C18 116.6(5)
C24 O6 C20 121.0(5)
C36 O10 C37 116.6(5)
C43 O11 C39 120.2(5)
C55 O15 C56 117.8(5)
C62 O16 C58 121.3(5)
C74 O20 C75 115.7(5)

loop_
_geom_bond_atom_site_label_1
_geom_bond_atom_site_label_2
_geom_bond_distance
C1 O1 1.476(7)
C1 C3 1.519(10)
C1 C4 1.519(9)
C1 C2 1.527(9)
C2 H2A 0.9600
C2 H2B 0.9600
C2 H2C 0.9600
C3 H3A 0.9600
C3 H3B 0.9600
C3 H3C 0.9600
C4 H4A 0.9600
C4 H4B 0.9600
C4 H4C 0.9600
C5 O2 1.212(7)
C5 N1 1.349(7)
C5 O1 1.366(7)
C6 N1 1.487(7)
C6 C7 1.535(8)
C6 C8 1.540(8)
C6 C9 1.542(8)
C7 H7A 0.9600
C7 H7B 0.9600
C7 H7C 0.9600
C8 H8A 0.9600
C8 H8B 0.9600
C8 H8C 0.9600
C9 C10 1.534(8)
C9 H9A 0.9700
C9 H9B 0.9700
C10 C11 1.521(8)
C10 H10A 0.9700
C10 H10B 0.9700
C11 O3 1.240(7)
C11 N2 1.346(7)
C12 N2 1.493(7)
C12 C13 1.528(8)
C12 C14 1.537(8)
C12 C15 1.547(7)
C13 H13A 0.9600
C13 H13B 0.9600
C13 H13C 0.9600
C14 H14A 0.9600
C14 H14B 0.9600
C14 H14C 0.9600
C15 C16 1.531(8)
C15 H15A 0.9700
C15 H15B 0.9700
C16 C17 1.494(9)
C16 H16A 0.9700
C16 H16B 0.9700
C17 O4 1.209(8)
C17 O5 1.364(8)
C18 O5 1.464(7)
C18 C19 1.506(9)
C18 H18A 0.9700
C18 H18B 0.9700
C19 H19A 0.9600
C19 H19B 0.9600
C19 H19C 0.9600
C20 O6 1.478(7)
C20 C21 1.517(9)
C20 C23 1.518(9)
C20 C22 1.521(9)
C21 H21A 0.9600
C21 H21B 0.9600
C21 H21C 0.9600
C22 H22A 0.9600
C22 H22B 0.9600
C22 H22C 0.9600
C23 H23A 0.9600
C23 H23B 0.9600
C23 H23C 0.9600
C24 O7 1.222(7)
C24 N3 1.353(7)
C24 O6 1.355(7)
C25 N3 1.490(7)
C25 C27 1.517(8)
C25 C28 1.540(8)
C25 C26 1.554(8)
C26 H26A 0.9600
C26 H26B 0.9600
C26 H26C 0.9600
C27 H27A 0.9600
C27 H27B 0.9600
C27 H27C 0.9600
C28 C29 1.546(7)
C28 H28A 0.9700
C28 H28B 0.9700
C29 C30 1.494(8)
C29 H29A 0.9700
C29 H29B 0.9700
C30 O8 1.246(7)
C30 N4 1.357(7)
C31 N4 1.483(7)
C31 C33 1.517(8)
C31 C32 1.534(8)
C31 C34 1.541(8)
C32 H32A 0.9600
C32 H32B 0.9600
C32 H32C 0.9600
C33 H33A 0.9600
C33 H33B 0.9600
C33 H33C 0.9600
C34 C35 1.523(8)
C34 H34A 0.9700
C34 H34B 0.9700
C35 C36 1.501(8)
C35 H35A 0.9700
C35 H35B 0.9700
C36 O9 1.204(7)
C36 O10 1.346(7)
C37 O10 1.447(7)
C37 C38 1.490(9)
C37 H37A 0.9700
C37 H37B 0.9700
C38 H38A 0.9600
C38 H38B 0.9600
C38 H38C 0.9600
C39 O11 1.471(7)
C39 C42 1.519(9)
C39 C40 1.526(9)
C39 C41 1.528(9)
C40 H40A 0.9600
C40 H40B 0.9600
C40 H40C 0.9600
C41 H41A 0.9600
C41 H41B 0.9600
C41 H41C 0.9600
C42 H42A 0.9600
C42 H42B 0.9600
C42 H42C 0.9600
C43 O12 1.223(7)
C43 N5 1.340(8)
C43 O11 1.374(7)
C44 N5 1.497(7)
C44 C46 1.519(8)
C44 C45 1.536(8)
C44 C47 1.539(8)
C45 H45A 0.9600
C45 H45B 0.9600
C45 H45C 0.9600
C46 H46A 0.9600
C46 H46B 0.9600
C46 H46C 0.9600
C47 C48 1.530(7)
C47 H47A 0.9700
C47 H47B 0.9700
C48 C49 1.519(8)
C48 H48A 0.9700
C48 H48B 0.9700
C49 O13 1.228(7)
C49 N6 1.368(7)
C50 N6 1.499(7)
C50 C52 1.529(8)
C50 C51 1.531(8)
C50 C53 1.541(8)
C51 H51A 0.9600
C51 H51B 0.9600
C51 H51C 0.9600
C52 H52A 0.9600
C52 H52B 0.9600
C52 H52C 0.9600
C53 C54 1.523(8)
C53 H53A 0.9700
C53 H53B 0.9700
C54 C55 1.489(8)
C54 H54A 0.9700
C54 H54B 0.9700
C55 O14 1.215(8)
C55 O15 1.362(7)
C56 O15 1.457(7)
C56 C57 1.510(9)
C56 H56A 0.9700
C56 H56B 0.9700
C57 H57A 0.9600
C57 H57B 0.9600
C57 H57C 0.9600
C58 O16 1.482(7)
C58 C59 1.511(8)
C58 C60 1.520(9)
C58 C61 1.525(9)
C59 H59A 0.9600
C59 H59B 0.9600
C59 H59C 0.9600
C60 H60A 0.9600
C60 H60B 0.9600
C60 H60C 0.9600
C61 H61A 0.9600
C61 H61B 0.9600
C61 H61C 0.9600
C62 O17 1.222(7)
C62 N7 1.334(7)
C62 O16 1.366(7)
C63 N7 1.484(7)
C63 C65 1.521(8)
C63 C64 1.537(8)
C63 C66 1.562(7)
C64 H64A 0.9600
C64 H64B 0.9600
C64 H64C 0.9600
C65 H65A 0.9600
C65 H65B 0.9600
C65 H65C 0.9600
C66 C67 1.541(7)
C66 H66A 0.9700
C66 H66B 0.9700
C67 C68 1.524(7)
C67 H67A 0.9700
C67 H67B 0.9700
C68 O18 1.244(7)
C68 N8 1.330(7)
C69 N8 1.481(7)
C69 C70 1.521(8)
C69 C71 1.536(8)
C69 C72 1.552(8)
C70 H70A 0.9600
C70 H70B 0.9600
C70 H70C 0.9600
C71 H71A 0.9600
C71 H71B 0.9600
C71 H71C 0.9600
C72 C73 1.527(8)
C72 H72A 0.9700
C72 H72B 0.9700
C73 C74 1.511(8)
C73 H73A 0.9700
C73 H73B 0.9700
C74 O19 1.197(7)
C74 O20 1.337(7)
C75 O20 1.454(7)
C75 C76 1.496(9)
C75 H75A 0.9700
C75 H75B 0.9700
C76 H76A 0.9600
C76 H76B 0.9600
C76 H76C 0.9600
N1 H1 0.8600
N2 H2 0.8600
N3 H3 0.8600
N4 H4 0.8600
N5 H5 0.8600
N6 H6 0.8600
N7 H7 0.8600
N8 H8 0.8600
